data_7033998
loop_
_publ_author_name
'Serebryanskaya, Tatiyana V.'
'Novikov, Alexander S.'
'Gushchin, Pavel V.'
'Zolotarev, Andrey A.'
'Gurzhiy, Vladislav V.'
'Kukushkin, Vadim Yu'

_publ_section_title
;
 Coupling of platinated triguanides with platinum-activated nitriles as a
 novel strategy for generation of dimetallic systems.
;
_journal_issue 13
_journal_name_full 'Dalton transactions (Cambridge, England : 2003)'
_journal_page_first 6003
_journal_page_last 6011
_journal_paper_doi 10.1039/c4dt03870c
_journal_volume 44
_journal_year 2015
_chemical_formula_moiety 'C24 H33 Cl4 N9 Pt2, C0.13 H0.25 Cl0.25'
_chemical_formula_sum 'C24.12 H33.25 Cl4.25 N9 Pt2'
_chemical_formula_weight 990.19
_chemical_name_systematic
;
 ?
;
_space_group_crystal_system monoclinic
_space_group_IT_number 15
_space_group_name_Hall '-C 2yc'
_space_group_name_H-M_alt 'C 1 2/c 1'
_symmetry_space_group_name_Hall '-C 2yc'
_symmetry_space_group_name_H-M 'C 1 2/c 1'
_atom_sites_solution_hydrogens geom
_audit_creation_date 2015-01-13
_audit_creation_method
;
Olex2 1.2
(compiled 2015.01.06 svn.r3119 for OlexSys, GUI svn.r4979)
;
_audit_update_record
;
2015-01-13 deposited with the CCDC.
2015-02-11 downloaded from the CCDC.
;
_cell_angle_alpha 90
_cell_angle_beta 116.753(4)
_cell_angle_gamma 90
_cell_formula_units_Z 8
_cell_length_a 32.9496(14)
_cell_length_b 15.7777(5)
_cell_length_c 17.6434(6)
_cell_measurement_reflns_used 9008
_cell_measurement_temperature 100(2)
_cell_measurement_theta_max 21.5250
_cell_measurement_theta_min 2.7980
_cell_volume 8190.4(6)
_computing_cell_refinement
;
CrysAlisPro, Agilent Technologies,
Version 1.171.36.32 (release 02-08-2013 CrysAlis171 .NET)
(compiled Aug  2 2013,16:46:58)
;
_computing_data_collection
;
CrysAlisPro, Agilent Technologies,
Version 1.171.36.32 (release 02-08-2013 CrysAlis171 .NET)
(compiled Aug  2 2013,16:46:58)
;
_computing_data_reduction
;
CrysAlisPro, Agilent Technologies,
Version 1.171.36.32 (release 02-08-2013 CrysAlis171 .NET)
(compiled Aug  2 2013,16:46:58)
;
_computing_molecular_graphics 'Olex2 (Dolomanov et al., 2009)'
_computing_publication_material 'Olex2 (Dolomanov et al., 2009)'
_computing_structure_refinement 'ShelXL (Sheldrick, 2008)'
_diffrn_ambient_temperature 100(2)
_diffrn_detector_area_resol_mean 16.2096
_diffrn_measured_fraction_theta_full 0.998
_diffrn_measured_fraction_theta_max 0.992
_diffrn_measurement_details
;
  1 omega  -48.00   46.00   1.0000   60.0000
omega____ theta____ kappa____ phi______ frames
    -      -17.8777   77.0000 -180.0000 94

  2 omega   16.00   48.00   1.0000   60.0000
omega____ theta____ kappa____ phi______ frames
    -      -17.8777   77.0000 -150.0000 32

  3 omega  -48.00   29.00   1.0000   60.0000
omega____ theta____ kappa____ phi______ frames
    -      -17.8777   77.0000   90.0000 77

  4 omega   22.00   48.00   1.0000   60.0000
omega____ theta____ kappa____ phi______ frames
    -      -17.8777   77.0000  -60.0000 26

  5 omega   -9.00   36.00   1.0000   60.0000
omega____ theta____ kappa____ phi______ frames
    -       18.8152   77.0000   60.0000 45

  6 omega  -11.00   83.00   1.0000   60.0000
omega____ theta____ kappa____ phi______ frames
    -       18.8152   77.0000  -60.0000 94

  7 omega  -79.00    4.00   1.0000   60.0000
omega____ theta____ kappa____ phi______ frames
    -      -17.8777  -57.0000  150.0000 83

  8 omega    2.00   40.00   1.0000   60.0000
omega____ theta____ kappa____ phi______ frames
    -      -17.8777    0.0000 -180.0000 38

  9 omega  -82.00   -1.00   1.0000   60.0000
omega____ theta____ kappa____ phi______ frames
    -      -17.8777  -57.0000   60.0000 81

 10 omega  -77.00  -36.00   1.0000   60.0000
omega____ theta____ kappa____ phi______ frames
    -      -17.8777    0.0000 -180.0000 41

 11 omega  -20.00   61.00   1.0000   60.0000
omega____ theta____ kappa____ phi______ frames
    -       18.8152  -99.0000   30.0000 81

 12 omega  -20.00   61.00   1.0000   60.0000
omega____ theta____ kappa____ phi______ frames
    -       18.8152  -99.0000  -60.0000 81
;
_diffrn_measurement_device_type 'Xcalibur, Eos'
_diffrn_measurement_method '\w scans'
_diffrn_orient_matrix_UB_11 0.0218330000
_diffrn_orient_matrix_UB_12 0.0026072000
_diffrn_orient_matrix_UB_13 0.0442380000
_diffrn_orient_matrix_UB_21 -0.0035348000
_diffrn_orient_matrix_UB_22 0.0430986000
_diffrn_orient_matrix_UB_23 0.0183140000
_diffrn_orient_matrix_UB_31 -0.0459670000
_diffrn_orient_matrix_UB_32 -0.0127515000
_diffrn_orient_matrix_UB_33 -0.0056812000
_diffrn_radiation_monochromator graphite
_diffrn_radiation_type MoK\a
_diffrn_radiation_wavelength 0.71073
_diffrn_reflns_av_R_equivalents 0.0709
_diffrn_reflns_av_unetI/netI 0.0565
_diffrn_reflns_Laue_measured_fraction_full 0.998
_diffrn_reflns_Laue_measured_fraction_max 0.992
_diffrn_reflns_limit_h_max 42
_diffrn_reflns_limit_h_min -42
_diffrn_reflns_limit_k_max 20
_diffrn_reflns_limit_k_min -20
_diffrn_reflns_limit_l_max 22
_diffrn_reflns_limit_l_min -22
_diffrn_reflns_number 62905
_diffrn_reflns_point_group_measured_fraction_full 0.998
_diffrn_reflns_point_group_measured_fraction_max 0.992
_diffrn_reflns_theta_full 26.000
_diffrn_reflns_theta_max 27.500
_diffrn_reflns_theta_min 2.582
_diffrn_source 'Enhance (Mo) X-ray Source'
_exptl_absorpt_coefficient_mu 7.126
_exptl_absorpt_correction_T_max 1.00000
_exptl_absorpt_correction_T_min 0.79114
_exptl_absorpt_correction_type multi-scan
_exptl_absorpt_process_details
;
CrysAlisPro, Agilent Technologies,
Version 1.171.36.32 (release 02-08-2013 CrysAlis171 .NET)
(compiled Aug  2 2013,16:46:58)
Empirical absorption correction using spherical harmonics,
 implemented in SCALE3 ABSPACK scaling algorithm.
;
_exptl_crystal_colour yellow
_exptl_crystal_density_diffrn 1.606
_exptl_crystal_description prism
_exptl_crystal_F_000 3754
_exptl_crystal_size_max 0.23
_exptl_crystal_size_mid 0.18
_exptl_crystal_size_min 0.12
_platon_squeeze_details
;
The unit cell contains disordered dichloromethane 
molecules which have been treated as a diffuse
contribution to the overall scattering
without specific atom positions by SQUEEZE/PLATON.
;
_refine_diff_density_max 1.576
_refine_diff_density_min -0.570
_refine_diff_density_rms 0.170
_refine_ls_extinction_method none
_refine_ls_goodness_of_fit_ref 1.056
_refine_ls_hydrogen_treatment constr
_refine_ls_matrix_type full
_refine_ls_number_parameters 360
_refine_ls_number_reflns 9356
_refine_ls_number_restraints 20
_refine_ls_restrained_S_all 1.059
_refine_ls_R_factor_all 0.1244
_refine_ls_R_factor_gt 0.0713
_refine_ls_shift/su_max 0.000
_refine_ls_shift/su_mean 0.000
_refine_ls_structure_factor_coef Fsqd
_refine_ls_weighting_details 'w=1/[\s^2^(Fo^2^)+(0.0922P)^2^+12.9467P] where P=(Fo^2^+2Fc^2^)/3'
_refine_ls_weighting_scheme calc
_refine_ls_wR_factor_gt 0.1703
_refine_ls_wR_factor_ref 0.1978
_reflns_Friedel_coverage 0.000
_reflns_number_gt 5721
_reflns_number_total 9356
_reflns_threshold_expression 'I > 2\s(I)'
_cod_data_source_file c4dt03870c2.cif
_cod_data_source_block 3a_CCDC_1003611
_cod_depositor_comments 'Adding full bibliography for 7033998--7033999.cif.'
_cod_database_code 7033998
_shelxl_version_number 2013-4
_shelx_space_group_comment
;
The symmetry employed for this shelxl refinement is uniquely defined
by the following loop, which should always be used as a source of
symmetry information in preference to the above space-group names.
They are only intended as comments.
;
_reflns_odcompleteness_completeness 99.91
_reflns_odcompleteness_iscentric 1
_reflns_odcompleteness_theta 26.32
_olex2_refinement_description
;
1. Fixed Uiso
 At 1.2 times of:
  All C(H) groups, All C(H,H) groups, All N(H) groups
 At 1.5 times of:
  All C(H,H,H) groups
2. Restrained distances
 N1-C1
 1.3 with sigma of 0.02
 C1-C2
 1.55 with sigma of 0.02
3. Uiso/Uaniso restraints and constraints
Uanis(C25) \\sim Ueq, Uanis(Cl5) \\sim Ueq: with sigma of 0.01 and sigma for
terminal atoms of 0.05
Uanis(Cl2A) \\sim Ueq: with sigma of 0.02 and sigma for terminal atoms of 0.06
Uanis(C2) = Uanis(C1) = Uanis(N1)
Uanis(Cl5) = Uanis(C25)
Uanis(Cl2A) = Uanis(Cl2B)
4. Others
 Sof(Cl2A)=1-FVAR(1)
 Sof(Cl2B)=FVAR(1)
 Fixed Sof: Cl5(0.25) C25(0.125) H25A(0.125) H25B(0.125)
5.a Secondary CH2 refined with riding coordinates:
 C4(H4A,H4B), C25(H25A,H25B)
5.b Aromatic/amide H refined with riding coordinates:
 N2(H2), N3(H3), N4(H4), C10(H10), C11(H11), C12(H12), C13(H13), C14(H14),
 C17(H17), C18(H18), C19(H19), C20(H20), C21(H21)
5.c Idealised Me refined as rotating group:
 C2(H2A,H2B,H2C), C5(H5A,H5B,H5C), C7(H7A,H7B,H7C), C8(H8A,H8B,H8C), C23(H23A,
 H23B,H23C), C24(H24A,H24B,H24C)
;

loop_
_space_group_symop_operation_xyz
'x, y, z'
'-x, y, -z+1/2'
'x+1/2, y+1/2, z'
'-x+1/2, y+1/2, -z+1/2'
'-x, -y, -z'
'x, -y, z-1/2'
'-x+1/2, -y+1/2, -z'
'x+1/2, -y+1/2, z-1/2'

loop_
_atom_site_label
_atom_site_type_symbol
_atom_site_fract_x
_atom_site_fract_y
_atom_site_fract_z
_atom_site_U_iso_or_equiv
_atom_site_adp_type
_atom_site_occupancy
_atom_site_site_symmetry_order
_atom_site_calc_flag
_atom_site_refinement_flags_posn
_atom_site_refinement_flags_adp
_atom_site_refinement_flags_occupancy
_atom_site_disorder_assembly
_atom_site_disorder_group
Pt1 Pt 0.08175(2) 0.17914(3) 0.14791(4) 0.0906(2) Uani 1 1 d . . . . .
Pt2 Pt 0.23633(2) 0.19816(3) 0.09742(3) 0.07017(18) Uani 1 1 d . . . . .
Cl1 Cl 0.09839(14) 0.1490(3) 0.2855(2) 0.1117(11) Uani 1 1 d . . . . .
Cl3 Cl 0.19019(13) 0.08269(19) 0.0781(2) 0.0981(10) Uani 1 1 d . . . . .
Cl4 Cl 0.30043(13) 0.1151(2) 0.1518(2) 0.0965(10) Uani 1 1 d . . . . .
N1 N 0.0210(4) 0.1307(10) 0.1075(11) 0.151(4) Uani 1 1 d D . . . .
N2 N 0.1451(3) 0.2212(6) 0.1823(6) 0.074(2) Uani 1 1 d . . . . .
H2 H 0.1614 0.1874 0.1691 0.089 Uiso 1 1 calc R . . . .
N3 N 0.2765(3) 0.3007(5) 0.1149(5) 0.076(3) Uani 1 1 d . . . . .
H3 H 0.2828 0.3131 0.0739 0.092 Uiso 1 1 calc R . . . .
N4 N 0.1783(3) 0.2670(5) 0.0445(5) 0.072(2) Uani 1 1 d . . . . .
H4 H 0.1550 0.2404 0.0077 0.087 Uiso 1 1 calc R . . . .
N5 N 0.3307(4) 0.3993(6) 0.2029(6) 0.083(3) Uani 1 1 d . . . . .
N6 N 0.2743(3) 0.3472(5) 0.2389(5) 0.062(2) Uani 1 1 d . . . . .
N7 N 0.2033(3) 0.3881(5) 0.1317(4) 0.0595(19) Uani 1 1 d . . . . .
N8 N 0.1355(3) 0.3931(6) 0.0054(6) 0.081(3) Uani 1 1 d . . . . .
N9 N 0.2113(3) 0.2955(5) 0.2426(5) 0.062(2) Uani 1 1 d . . . . .
C1 C -0.0156(5) 0.0977(12) 0.0850(13) 0.151(4) Uani 1 1 d D . . . .
C2 C -0.0595(5) 0.0479(12) 0.0545(12) 0.151(4) Uani 1 1 d D . . . .
H2A H -0.0689 0.0299 -0.0029 0.226 Uiso 1 1 calc GR . . . .
H2B H -0.0826 0.0831 0.0571 0.226 Uiso 1 1 calc GR . . . .
H2C H -0.0546 -0.0008 0.0901 0.226 Uiso 1 1 calc GR . . . .
C3 C 0.1655(4) 0.2874(7) 0.2194(7) 0.071(3) Uani 1 1 d . . . . .
C4 C 0.1413(5) 0.3556(9) 0.2464(10) 0.107(4) Uani 1 1 d . . . . .
H4A H 0.1419 0.4086 0.2191 0.129 Uiso 1 1 calc R . . . .
H4B H 0.1098 0.3393 0.2261 0.129 Uiso 1 1 calc R . . . .
C5 C 0.1618(7) 0.3702(13) 0.3410(11) 0.152(7) Uani 1 1 d . . . . .
H5A H 0.1445 0.4126 0.3528 0.229 Uiso 1 1 calc GR . . . .
H5B H 0.1926 0.3891 0.3615 0.229 Uiso 1 1 calc GR . . . .
H5C H 0.1612 0.3183 0.3689 0.229 Uiso 1 1 calc GR . . . .
C6 C 0.2938(4) 0.3499(7) 0.1808(6) 0.066(3) Uani 1 1 d . . . . .
C7 C 0.3555(6) 0.3991(12) 0.1539(10) 0.129(6) Uani 1 1 d . . . . .
H7A H 0.3353 0.4123 0.0959 0.193 Uiso 1 1 calc GR . . . .
H7B H 0.3686 0.3441 0.1570 0.193 Uiso 1 1 calc GR . . . .
H7C H 0.3792 0.4408 0.1761 0.193 Uiso 1 1 calc GR . . . .
C8 C 0.3427(4) 0.4680(7) 0.2628(7) 0.086(3) Uani 1 1 d . . . . .
H8A H 0.3730 0.4596 0.3069 0.129 Uiso 1 1 calc GR . . . .
H8B H 0.3219 0.4697 0.2872 0.129 Uiso 1 1 calc GR . . . .
H8C H 0.3412 0.5206 0.2342 0.129 Uiso 1 1 calc GR . . . .
C9 C 0.3040(4) 0.3192(6) 0.3260(6) 0.062(2) Uani 1 1 d . . . . .
C10 C 0.3334(4) 0.2522(7) 0.3403(7) 0.077(3) Uani 1 1 d . . . . .
H10 H 0.3345 0.2236 0.2952 0.092 Uiso 1 1 calc R . . . .
C11 C 0.3610(5) 0.2284(9) 0.4226(9) 0.097(4) Uani 1 1 d . . . . .
H11 H 0.3828 0.1864 0.4337 0.116 Uiso 1 1 calc R . . . .
C12 C 0.3565(5) 0.2672(10) 0.4899(8) 0.101(4) Uani 1 1 d . . . . .
H12 H 0.3734 0.2486 0.5455 0.121 Uiso 1 1 calc R . . . .
C13 C 0.3267(5) 0.3327(9) 0.4721(7) 0.091(4) Uani 1 1 d . . . . .
H13 H 0.3244 0.3596 0.5169 0.109 Uiso 1 1 calc R . . . .
C14 C 0.3008(4) 0.3599(7) 0.3938(6) 0.075(3) Uani 1 1 d . . . . .
H14 H 0.2809 0.4051 0.3840 0.090 Uiso 1 1 calc R . . . .
C15 C 0.2287(4) 0.3397(6) 0.2051(6) 0.058(2) Uani 1 1 d . . . . .
C16 C 0.2206(4) 0.4696(6) 0.1214(6) 0.069(3) Uani 1 1 d . . . . .
C17 C 0.2285(4) 0.4869(7) 0.0530(6) 0.077(3) Uani 1 1 d . . . . .
H17 H 0.2239 0.4453 0.0125 0.093 Uiso 1 1 calc R . . . .
C18 C 0.2432(5) 0.5649(8) 0.0449(7) 0.090(4) Uani 1 1 d . . . . .
H18 H 0.2465 0.5781 -0.0034 0.108 Uiso 1 1 calc R . . . .
C19 C 0.2534(5) 0.6257(8) 0.1084(9) 0.099(4) Uani 1 1 d . . . . .
H19 H 0.2650 0.6782 0.1039 0.119 Uiso 1 1 calc R . . . .
C20 C 0.2461(5) 0.6070(7) 0.1785(8) 0.089(4) Uani 1 1 d . . . . .
H20 H 0.2530 0.6470 0.2213 0.107 Uiso 1 1 calc R . . . .
C21 C 0.2286(4) 0.5294(7) 0.1845(7) 0.073(3) Uani 1 1 d . . . . .
H21 H 0.2223 0.5173 0.2297 0.087 Uiso 1 1 calc R . . . .
C22 C 0.1706(4) 0.3480(7) 0.0580(7) 0.073(3) Uani 1 1 d . . . . .
C23 C 0.1088(5) 0.3646(10) -0.0826(8) 0.107(4) Uani 1 1 d . . . . .
H23A H 0.0868 0.3235 -0.0849 0.161 Uiso 1 1 calc GR . . . .
H23B H 0.1286 0.3395 -0.1028 0.161 Uiso 1 1 calc GR . . . .
H23C H 0.0934 0.4123 -0.1177 0.161 Uiso 1 1 calc GR . . . .
C24 C 0.1185(5) 0.4640(9) 0.0301(9) 0.111(5) Uani 1 1 d . . . . .
H24A H 0.1243 0.5143 0.0059 0.167 Uiso 1 1 calc GR . . . .
H24B H 0.1333 0.4685 0.0909 0.167 Uiso 1 1 calc GR . . . .
H24C H 0.0864 0.4576 0.0104 0.167 Uiso 1 1 calc GR . . . .
Cl2A Cl 0.0671(3) 0.2022(9) 0.0086(5) 0.145(4) Uani 0.82(2) 1 d . U . A 1
Cl2B Cl 0.0629(13) 0.252(4) 0.030(2) 0.145(4) Uani 0.18(2) 1 d . . . A 2
Cl5 Cl 0.0448(7) 0.3863(13) 0.3512(13) 0.153(6) Uani 0.25 1 d . U . . .
C25 C 0.0000 0.321(6) 0.2500 0.153(6) Uani 0.25 2 d S TU P . .
H25A H 0.0172 0.2845 0.2308 0.183 Uiso 0.125 1 calc R . . . .
H25B H -0.0172 0.2845 0.2692 0.183 Uiso 0.125 1 calc R . . . .

loop_
_atom_site_aniso_label
_atom_site_aniso_U_11
_atom_site_aniso_U_22
_atom_site_aniso_U_33
_atom_site_aniso_U_23
_atom_site_aniso_U_13
_atom_site_aniso_U_12
Pt1 0.0804(4) 0.0897(4) 0.0963(4) -0.0020(3) 0.0349(3) -0.0150(3)
Pt2 0.0991(4) 0.0608(3) 0.0576(3) -0.00545(18) 0.0415(2) -0.0015(2)
Cl1 0.120(3) 0.129(3) 0.110(3) -0.005(2) 0.072(2) -0.016(2)
Cl3 0.139(3) 0.0661(17) 0.090(2) -0.0092(15) 0.053(2) -0.0184(18)
Cl4 0.130(3) 0.086(2) 0.087(2) 0.0015(16) 0.061(2) 0.0279(19)
N1 0.088(6) 0.152(9) 0.197(10) -0.029(7) 0.051(7) -0.021(6)
N2 0.078(6) 0.070(5) 0.078(6) -0.001(5) 0.039(5) -0.008(5)
N3 0.108(7) 0.077(6) 0.057(5) -0.005(4) 0.048(5) -0.012(5)
N4 0.087(7) 0.061(5) 0.060(5) 0.001(4) 0.026(5) -0.004(5)
N5 0.098(7) 0.089(7) 0.074(6) 0.000(5) 0.049(5) -0.023(6)
N6 0.086(7) 0.051(4) 0.058(5) 0.000(4) 0.040(5) -0.007(4)
N7 0.077(6) 0.057(4) 0.043(4) -0.001(3) 0.026(4) -0.011(4)
N8 0.082(7) 0.076(6) 0.060(5) 0.005(5) 0.009(5) 0.002(5)
N9 0.067(6) 0.056(4) 0.064(5) -0.002(4) 0.030(4) -0.008(4)
C1 0.088(6) 0.152(9) 0.197(10) -0.029(7) 0.051(7) -0.021(6)
C2 0.088(6) 0.152(9) 0.197(10) -0.029(7) 0.051(7) -0.021(6)
C3 0.083(8) 0.062(6) 0.058(6) 0.004(5) 0.025(6) 0.002(6)
C4 0.114(11) 0.094(9) 0.129(12) -0.029(9) 0.068(10) -0.016(8)
C5 0.188(19) 0.164(17) 0.144(15) -0.036(13) 0.110(15) 0.010(14)
C6 0.082(8) 0.067(6) 0.053(6) 0.009(5) 0.034(5) 0.004(6)
C7 0.142(14) 0.156(15) 0.123(12) -0.025(11) 0.089(11) -0.046(11)
C8 0.092(9) 0.073(7) 0.087(8) -0.006(6) 0.034(7) -0.021(6)
C9 0.071(7) 0.055(5) 0.062(6) 0.016(4) 0.032(5) 0.009(5)
C10 0.085(8) 0.074(7) 0.068(7) -0.001(5) 0.031(6) 0.006(6)
C11 0.098(10) 0.090(9) 0.090(9) 0.025(8) 0.033(8) 0.023(7)
C12 0.103(11) 0.124(11) 0.063(8) 0.019(8) 0.026(7) 0.000(9)
C13 0.094(9) 0.121(11) 0.055(7) 0.000(7) 0.032(7) -0.003(8)
C14 0.080(8) 0.076(7) 0.058(6) -0.002(5) 0.023(6) 0.000(6)
C15 0.074(7) 0.050(5) 0.051(5) -0.012(4) 0.030(5) -0.011(5)
C16 0.089(8) 0.050(5) 0.060(6) 0.008(5) 0.027(5) -0.005(5)
C17 0.113(9) 0.065(6) 0.056(6) 0.001(5) 0.040(6) -0.012(6)
C18 0.125(11) 0.082(8) 0.069(7) 0.006(6) 0.050(7) -0.016(7)
C19 0.111(10) 0.066(7) 0.112(10) 0.028(7) 0.041(8) -0.017(7)
C20 0.126(11) 0.048(6) 0.093(9) -0.007(6) 0.049(8) 0.001(6)
C21 0.091(8) 0.068(7) 0.063(6) 0.003(5) 0.038(6) 0.008(6)
C22 0.091(9) 0.076(7) 0.063(6) 0.003(6) 0.046(6) -0.014(6)
C23 0.112(11) 0.125(11) 0.070(8) 0.008(8) 0.028(7) -0.001(9)
C24 0.104(11) 0.099(10) 0.110(11) 0.006(8) 0.030(9) 0.027(8)
Cl2A 0.140(4) 0.178(9) 0.084(4) 0.001(5) 0.020(3) -0.057(5)
Cl2B 0.140(4) 0.178(9) 0.084(4) 0.001(5) 0.020(3) -0.057(5)
Cl5 0.133(9) 0.132(9) 0.149(9) -0.044(7) 0.024(7) 0.023(7)
C25 0.133(9) 0.132(9) 0.149(9) -0.044(7) 0.024(7) 0.023(7)

loop_
_atom_type_symbol
_atom_type_description
_atom_type_scat_dispersion_real
_atom_type_scat_dispersion_imag
_atom_type_scat_source
C C 0.0033 0.0016 'International Tables Vol C Tables 4.2.6.8 and 6.1.1.4'
H H 0.0000 0.0000 'International Tables Vol C Tables 4.2.6.8 and 6.1.1.4'
Cl Cl 0.1484 0.1585 'International Tables Vol C Tables 4.2.6.8 and 6.1.1.4'
N N 0.0061 0.0033 'International Tables Vol C Tables 4.2.6.8 and 6.1.1.4'
Pt Pt -1.7033 8.3905 'International Tables Vol C Tables 4.2.6.8 and 6.1.1.4'

loop_
_geom_angle_atom_site_label_1
_geom_angle_atom_site_label_2
_geom_angle_atom_site_label_3
_geom_angle
_geom_angle_site_symmetry_1
Cl1 Pt1 Cl2A 176.6(4) .
N1 Pt1 Cl1 91.3(5) .
N1 Pt1 N2 174.6(5) .
N1 Pt1 Cl2A 89.1(5) .
N1 Pt1 Cl2B 93.0(11) .
N2 Pt1 Cl1 91.6(3) .
N2 Pt1 Cl2A 87.7(3) .
N2 Pt1 Cl2B 85.8(10) .
Cl2B Pt1 Cl1 160.2(17) .
Cl4 Pt2 Cl3 91.86(13) .
N3 Pt2 Cl3 179.3(3) .
N3 Pt2 Cl4 88.7(3) .
N3 Pt2 N4 93.3(4) .
N4 Pt2 Cl3 86.1(3) .
N4 Pt2 Cl4 177.0(3) .
C1 N1 Pt1 177.0(18) .
Pt1 N2 H2 113.9 .
C3 N2 Pt1 132.3(9) .
C3 N2 H2 113.9 .
Pt2 N3 H3 116.2 .
C6 N3 Pt2 127.5(7) .
C6 N3 H3 116.2 .
Pt2 N4 H4 115.0 .
C22 N4 Pt2 130.0(8) .
C22 N4 H4 115.0 .
C6 N5 C7 120.7(10) .
C6 N5 C8 124.3(10) .
C7 N5 C8 113.6(10) .
C6 N6 C9 117.0(9) .
C15 N6 C6 117.1(8) .
C15 N6 C9 121.4(8) .
C15 N7 C16 119.5(8) .
C15 N7 C22 119.7(8) .
C22 N7 C16 117.6(7) .
C22 N8 C23 119.9(11) .
C22 N8 C24 123.8(10) .
C24 N8 C23 116.0(11) .
C15 N9 C3 126.1(9) .
N1 C1 C2 174(2) .
C1 C2 H2A 109.5 .
C1 C2 H2B 109.5 .
C1 C2 H2C 109.5 .
H2A C2 H2B 109.5 .
H2A C2 H2C 109.5 .
H2B C2 H2C 109.5 .
N2 C3 N9 119.3(10) .
N2 C3 C4 120.9(12) .
N9 C3 C4 119.6(10) .
C3 C4 H4A 108.6 .
C3 C4 H4B 108.6 .
H4A C4 H4B 107.6 .
C5 C4 C3 114.5(13) .
C5 C4 H4A 108.6 .
C5 C4 H4B 108.6 .
C4 C5 H5A 109.5 .
C4 C5 H5B 109.5 .
C4 C5 H5C 109.5 .
H5A C5 H5B 109.5 .
H5A C5 H5C 109.5 .
H5B C5 H5C 109.5 .
N3 C6 N5 125.7(9) .
N3 C6 N6 117.6(10) .
N5 C6 N6 116.6(9) .
N5 C7 H7A 109.5 .
N5 C7 H7B 109.5 .
N5 C7 H7C 109.5 .
H7A C7 H7B 109.5 .
H7A C7 H7C 109.5 .
H7B C7 H7C 109.5 .
N5 C8 H8A 109.5 .
N5 C8 H8B 109.5 .
N5 C8 H8C 109.5 .
H8A C8 H8B 109.5 .
H8A C8 H8C 109.5 .
H8B C8 H8C 109.5 .
C10 C9 N6 120.3(9) .
C10 C9 C14 120.8(9) .
C14 C9 N6 118.9(9) .
C9 C10 H10 120.6 .
C11 C10 C9 118.7(11) .
C11 C10 H10 120.6 .
C10 C11 H11 119.9 .
C10 C11 C12 120.1(12) .
C12 C11 H11 119.9 .
C11 C12 H12 120.8 .
C13 C12 C11 118.5(12) .
C13 C12 H12 120.8 .
C12 C13 H13 118.5 .
C14 C13 C12 123.1(12) .
C14 C13 H13 118.5 .
C9 C14 H14 120.7 .
C13 C14 C9 118.6(11) .
C13 C14 H14 120.7 .
N6 C15 N7 116.2(8) .
N9 C15 N6 119.6(9) .
N9 C15 N7 124.1(10) .
C17 C16 N7 121.7(9) .
C17 C16 C21 121.7(9) .
C21 C16 N7 116.5(9) .
C16 C17 H17 120.3 .
C18 C17 C16 119.5(10) .
C18 C17 H17 120.3 .
C17 C18 H18 119.7 .
C17 C18 C19 120.6(10) .
C19 C18 H18 119.7 .
C18 C19 H19 120.3 .
C20 C19 C18 119.5(10) .
C20 C19 H19 120.3 .
C19 C20 H20 120.0 .
C21 C20 C19 120.0(11) .
C21 C20 H20 120.0 .
C16 C21 H21 120.7 .
C20 C21 C16 118.6(10) .
C20 C21 H21 120.7 .
N4 C22 N7 117.5(10) .
N8 C22 N4 124.3(10) .
N8 C22 N7 118.1(10) .
N8 C23 H23A 109.5 .
N8 C23 H23B 109.5 .
N8 C23 H23C 109.5 .
H23A C23 H23B 109.5 .
H23A C23 H23C 109.5 .
H23B C23 H23C 109.5 .
N8 C24 H24A 109.5 .
N8 C24 H24B 109.5 .
N8 C24 H24C 109.5 .
H24A C24 H24B 109.5 .
H24A C24 H24C 109.5 .
H24B C24 H24C 109.5 .
Cl5 C25 Cl5 119(5) 2
Cl5 C25 H25A 107.7 .
Cl5 C25 H25A 107.7 2
Cl5 C25 H25B 107.7 2
Cl5 C25 H25B 107.7 .
H25A C25 H25B 107.1 .

loop_
_geom_bond_atom_site_label_1
_geom_bond_atom_site_label_2
_geom_bond_distance
_geom_bond_site_symmetry_2
Pt1 Cl1 2.285(4) .
Pt1 N1 1.953(13) .
Pt1 N2 2.007(9) .
Pt1 Cl2A 2.310(8) .
Pt1 Cl2B 2.20(3) .
Pt2 Cl3 2.298(3) .
Pt2 Cl4 2.296(3) .
Pt2 N3 2.024(9) .
Pt2 N4 2.026(9) .
N1 C1 1.206(13) .
N2 H2 0.8600 .
N2 C3 1.256(13) .
N3 H3 0.8600 .
N3 C6 1.297(13) .
N4 H4 0.8600 .
N4 C22 1.345(14) .
N5 C6 1.344(13) .
N5 C7 1.432(15) .
N5 C8 1.440(14) .
N6 C6 1.436(12) .
N6 C9 1.470(12) .
N6 C15 1.349(13) .
N7 C15 1.408(12) .
N7 C16 1.450(12) .
N7 C22 1.412(13) .
N8 C22 1.318(14) .
N8 C23 1.469(15) .
N8 C24 1.405(16) .
N9 C3 1.378(14) .
N9 C15 1.264(12) .
C1 C2 1.514(15) .
C2 H2A 0.9600 .
C2 H2B 0.9600 .
C2 H2C 0.9600 .
C3 C4 1.537(17) .
C4 H4A 0.9700 .
C4 H4B 0.9700 .
C4 C5 1.51(2) .
C5 H5A 0.9600 .
C5 H5B 0.9600 .
C5 H5C 0.9600 .
C7 H7A 0.9600 .
C7 H7B 0.9600 .
C7 H7C 0.9600 .
C8 H8A 0.9600 .
C8 H8B 0.9600 .
C8 H8C 0.9600 .
C9 C10 1.378(14) .
C9 C14 1.402(14) .
C10 H10 0.9300 .
C10 C11 1.375(16) .
C11 H11 0.9300 .
C11 C12 1.403(19) .
C12 H12 0.9300 .
C12 C13 1.361(19) .
C13 H13 0.9300 .
C13 C14 1.327(15) .
C14 H14 0.9300 .
C16 C17 1.374(14) .
C16 C21 1.390(14) .
C17 H17 0.9300 .
C17 C18 1.353(15) .
C18 H18 0.9300 .
C18 C19 1.396(17) .
C19 H19 0.9300 .
C19 C20 1.395(16) .
C20 H20 0.9300 .
C20 C21 1.377(15) .
C21 H21 0.9300 .
C23 H23A 0.9600 .
C23 H23B 0.9600 .
C23 H23C 0.9600 .
C24 H24A 0.9600 .
C24 H24B 0.9600 .
C24 H24C 0.9600 .
Cl5 C25 2.01(5) .
C25 Cl5 2.01(5) 2
C25 H25A 0.9700 .
C25 H25B 0.9700 .

loop_
_geom_torsion_atom_site_label_1
_geom_torsion_atom_site_label_2
_geom_torsion_atom_site_label_3
_geom_torsion_atom_site_label_4
_geom_torsion
Pt1 N2 C3 N9 173.4(7)
Pt1 N2 C3 C4 -0.9(16)
Pt2 N3 C6 N5 157.6(9)
Pt2 N3 C6 N6 -17.6(14)
Pt2 N4 C22 N7 -16.1(13)
Pt2 N4 C22 N8 161.0(8)
N2 C3 C4 C5 117.3(14)
N6 C9 C10 C11 179.3(10)
N6 C9 C14 C13 178.0(10)
N7 C16 C17 C18 177.8(11)
N7 C16 C21 C20 178.4(10)
N9 C3 C4 C5 -57.0(17)
C3 N9 C15 N6 174.7(9)
C3 N9 C15 N7 -0.5(15)
C6 N6 C9 C10 -41.2(13)
C6 N6 C9 C14 140.9(10)
C6 N6 C15 N7 -41.1(11)
C6 N6 C15 N9 143.4(9)
C7 N5 C6 N3 -2.0(19)
C7 N5 C6 N6 173.2(12)
C8 N5 C6 N3 163.9(11)
C8 N5 C6 N6 -21.0(16)
C9 N6 C6 N3 117.5(10)
C9 N6 C6 N5 -58.1(12)
C9 N6 C15 N7 163.5(8)
C9 N6 C15 N9 -12.1(13)
C9 C10 C11 C12 5(2)
C10 C9 C14 C13 0.1(17)
C10 C11 C12 C13 -5(2)
C11 C12 C13 C14 2(2)
C12 C13 C14 C9 0(2)
C14 C9 C10 C11 -2.9(17)
C15 N6 C6 N3 -39.0(13)
C15 N6 C6 N5 145.4(9)
C15 N6 C9 C10 114.2(11)
C15 N6 C9 C14 -63.6(12)
C15 N7 C16 C17 121.6(11)
C15 N7 C16 C21 -58.4(13)
C15 N7 C22 N4 -30.8(13)
C15 N7 C22 N8 151.9(10)
C15 N9 C3 N2 103.2(12)
C15 N9 C3 C4 -82.4(14)
C16 N7 C15 N6 -32.4(12)
C16 N7 C15 N9 142.9(9)
C16 N7 C22 N4 128.6(10)
C16 N7 C22 N8 -48.6(13)
C16 C17 C18 C19 5(2)
C17 C16 C21 C20 -1.7(17)
C17 C18 C19 C20 -3(2)
C18 C19 C20 C21 -1(2)
C19 C20 C21 C16 3.0(18)
C21 C16 C17 C18 -2.1(18)
C22 N7 C15 N6 126.7(9)
C22 N7 C15 N9 -58.0(13)
C22 N7 C16 C17 -37.8(15)
C22 N7 C16 C21 142.1(10)
C23 N8 C22 N4 -16.3(17)
C23 N8 C22 N7 160.8(10)
C24 N8 C22 N4 156.9(12)
C24 N8 C22 N7 -26.1(17)

loop_
_platon_squeeze_void_nr
_platon_squeeze_void_average_x
_platon_squeeze_void_average_y
_platon_squeeze_void_average_z
_platon_squeeze_void_volume
_platon_squeeze_void_count_electrons
_platon_squeeze_void_content
1 0.000 -0.500 0.237 879 137 ' '
2 0.500 0.000 0.389 879 137 ' '
